data_7158834
loop_
_publ_author_name
'Banerjee, Arpita'
'Panda, Gautam'

_publ_section_title
;
 Transition metal-free, base mediated one-pot approach for the
 construction of the benzo[b][1,4,5]oxathiazepine 1-oxide core
;
_journal_name_full 'Organic &amp; Biomolecular Chemistry'
_journal_paper_doi 10.1039/D2OB01158A
_journal_year 2022
_chemical_formula_moiety 'C17 H18 Cl N O2 S'
_chemical_formula_sum 'C17 H18 Cl N O2 S'
_chemical_formula_weight 335.83
_space_group_crystal_system monoclinic
_space_group_IT_number 14
_space_group_name_Hall '-P 2yn'
_space_group_name_H-M_alt 'P 1 21/n 1'
_atom_sites_solution_hydrogens geom
_audit_creation_method SHELXL-2016/6
_audit_update_record
;
2021-10-02 deposited with the CCDC.	2022-08-10 downloaded from the CCDC.
;
_cell_angle_alpha 90
_cell_angle_beta 95.217(2)
_cell_angle_gamma 90
_cell_formula_units_Z 4
_cell_length_a 8.4820(5)
_cell_length_b 9.2719(6)
_cell_length_c 20.5792(12)
_cell_measurement_reflns_used 9776
_cell_measurement_temperature 273(2)
_cell_measurement_theta_max 28.36
_cell_measurement_theta_min 2.52
_cell_volume 1611.73(17)
_computing_cell_refinement 'Bruker SAINT'
_computing_data_collection 'Bruker APEX2'
_computing_data_reduction 'Bruker SAINT'
_computing_molecular_graphics 'Bruker SHELXTL'
_computing_publication_material 'Bruker SHELXTL'
_computing_structure_refinement 'SHELXL-2016/6 (Sheldrick, 2016)'
_computing_structure_solution 'SHELXT 2014/5 (Sheldrick, 2014)'
_diffrn_ambient_temperature 273(2)
_diffrn_measured_fraction_theta_full 0.999
_diffrn_measured_fraction_theta_max 0.997
_diffrn_measurement_device_type 'Bruker APEX-II CCD'
_diffrn_measurement_method '\f and \w scans'
_diffrn_radiation_type MoK\a
_diffrn_radiation_wavelength 0.71073
_diffrn_reflns_av_R_equivalents 0.0437
_diffrn_reflns_av_unetI/netI 0.0292
_diffrn_reflns_Laue_measured_fraction_full 0.999
_diffrn_reflns_Laue_measured_fraction_max 0.997
_diffrn_reflns_limit_h_max 11
_diffrn_reflns_limit_h_min -11
_diffrn_reflns_limit_k_max 12
_diffrn_reflns_limit_k_min -12
_diffrn_reflns_limit_l_max 27
_diffrn_reflns_limit_l_min -27
_diffrn_reflns_number 25439
_diffrn_reflns_point_group_measured_fraction_full 0.999
_diffrn_reflns_point_group_measured_fraction_max 0.997
_diffrn_reflns_theta_full 25.242
_diffrn_reflns_theta_max 28.365
_diffrn_reflns_theta_min 2.411
_exptl_absorpt_coefficient_mu 0.373
_exptl_absorpt_correction_type multi-scan
_exptl_absorpt_process_details SADABS
_exptl_crystal_colour orange
_exptl_crystal_density_diffrn 1.384
_exptl_crystal_description needle
_exptl_crystal_F_000 704
_exptl_crystal_size_max 0.31
_exptl_crystal_size_mid 0.20
_exptl_crystal_size_min 0.14
_exptl_transmission_factor_max 0.949
_exptl_transmission_factor_min 0.914
_refine_diff_density_max 0.328
_refine_diff_density_min -0.413
_refine_diff_density_rms 0.073
_refine_ls_extinction_method none
_refine_ls_goodness_of_fit_ref 0.895
_refine_ls_hydrogen_treatment constr
_refine_ls_matrix_type full
_refine_ls_number_parameters 201
_refine_ls_number_reflns 4027
_refine_ls_number_restraints 0
_refine_ls_restrained_S_all 0.895
_refine_ls_R_factor_all 0.0438
_refine_ls_R_factor_gt 0.0350
_refine_ls_shift/su_max 0.001
_refine_ls_shift/su_mean 0.000
_refine_ls_structure_factor_coef Fsqd
_refine_ls_weighting_details 'w=1/[\s^2^(Fo^2^)+(0.1000P)^2^+0.8103P] where P=(Fo^2^+2Fc^2^)/3'
_refine_ls_weighting_scheme calc
_refine_ls_wR_factor_gt 0.1120
_refine_ls_wR_factor_ref 0.1292
_reflns_Friedel_coverage 0.000
_reflns_number_gt 3461
_reflns_number_total 4027
_reflns_threshold_expression 'I > 2\s(I)'
_cod_data_source_file d2ob01158a2.cif
_cod_data_source_block AB_176A
_cod_original_sg_symbol_H-M 'P 21/n'
_cod_database_code 7158834
_shelx_shelxl_version_number 2016/6
_shelx_space_group_comment
;
The symmetry employed for this shelxl refinement is uniquely defined
by the following loop, which should always be used as a source of
symmetry information in preference to the above space-group names.
They are only intended as comments.
;

loop_
_space_group_symop_operation_xyz
'x, y, z'
'-x+1/2, y+1/2, -z+1/2'
'-x, -y, -z'
'x-1/2, -y-1/2, z-1/2'

loop_
_atom_site_label
_atom_site_type_symbol
_atom_site_fract_x
_atom_site_fract_y
_atom_site_fract_z
_atom_site_U_iso_or_equiv
_atom_site_adp_type
_atom_site_occupancy
_atom_site_site_symmetry_order
_atom_site_calc_flag
_atom_site_refinement_flags_posn
_atom_site_refinement_flags_adp
_atom_site_refinement_flags_occupancy
_atom_site_disorder_assembly
_atom_site_disorder_group
S1 S 0.23911(4) 0.18884(4) 0.57160(2) 0.01576(12) Uani 1 1 d . . . . .
Cl1 Cl 0.81035(5) 0.87522(5) 0.70570(2) 0.03239(15) Uani 1 1 d . . . . .
O2 O 0.16784(13) 0.48092(12) 0.63688(5) 0.0174(2) Uani 1 1 d . . . . .
O1 O 0.20257(15) 0.08431(14) 0.51949(6) 0.0259(3) Uani 1 1 d . . . . .
N1 N 0.35413(15) 0.31213(14) 0.56324(6) 0.0160(3) Uani 1 1 d . . . . .
C12 C 0.38738(17) 0.62691(15) 0.61661(7) 0.0147(3) Uani 1 1 d . . . . .
C5 C 0.03891(18) 0.39524(17) 0.61889(7) 0.0159(3) Uani 1 1 d . . . . .
C17 C 0.43552(18) 0.61330(17) 0.68278(7) 0.0171(3) Uani 1 1 d . . . . .
H17 H 0.380404 0.552456 0.708627 0.021 Uiso 1 1 calc R U . . .
C11 C 0.24272(17) 0.55047(17) 0.58484(7) 0.0160(3) Uani 1 1 d . . . . .
H11 H 0.169823 0.622906 0.564580 0.019 Uiso 1 1 calc R U . . .
C13 C 0.47338(18) 0.71598(17) 0.57811(8) 0.0178(3) Uani 1 1 d . . . . .
H13 H 0.442155 0.724830 0.533783 0.021 Uiso 1 1 calc R U . . .
C14 C 0.60469(19) 0.79152(17) 0.60490(8) 0.0190(3) Uani 1 1 d . . . . .
H14 H 0.662669 0.849475 0.578893 0.023 Uiso 1 1 calc R U . . .
C16 C 0.56570(19) 0.69018(17) 0.71058(8) 0.0192(3) Uani 1 1 d . . . . .
H16 H 0.597080 0.682082 0.754916 0.023 Uiso 1 1 calc R U . . .
C4 C 0.05255(17) 0.25801(17) 0.59104(7) 0.0162(3) Uani 1 1 d . . . . .
C6 C -0.10927(19) 0.44513(19) 0.63226(8) 0.0208(3) Uani 1 1 d . . . . .
H6 H -0.119177 0.535690 0.650891 0.025 Uiso 1 1 calc R U . . .
C2 C -0.22922(18) 0.2251(2) 0.58930(8) 0.0236(4) Uani 1 1 d . . . . .
H2 H -0.319117 0.169103 0.579345 0.028 Uiso 1 1 calc R U . . .
C10 C 0.28152(18) 0.44204(17) 0.53250(7) 0.0169(3) Uani 1 1 d . . . . .
H10A H 0.185353 0.415972 0.505966 0.020 Uiso 1 1 calc R U . . .
H10B H 0.353790 0.485587 0.504269 0.020 Uiso 1 1 calc R U . . .
C3 C -0.08181(19) 0.17393(19) 0.57560(8) 0.0207(3) Uani 1 1 d . . . . .
H3 H -0.072916 0.084029 0.556225 0.025 Uiso 1 1 calc R U . . .
C15 C 0.64771(18) 0.77880(17) 0.67129(8) 0.0186(3) Uani 1 1 d . . . . .
C1 C -0.24252(19) 0.3599(2) 0.61784(9) 0.0236(4) Uani 1 1 d . . . . .
H1 H -0.341249 0.393288 0.627343 0.028 Uiso 1 1 calc R U . . .
C7 C 0.32227(19) 0.08916(18) 0.64115(8) 0.0218(3) Uani 1 1 d . . . . .
H7 H 0.422426 0.047967 0.629627 0.026 Uiso 1 1 calc R U . . .
C8 C 0.3610(2) 0.1861(2) 0.70010(9) 0.0287(4) Uani 1 1 d . . . . .
H8A H 0.265870 0.231814 0.711681 0.043 Uiso 1 1 calc R U . . .
H8B H 0.435602 0.258489 0.689669 0.043 Uiso 1 1 calc R U . . .
H8C H 0.405828 0.129304 0.736155 0.043 Uiso 1 1 calc R U . . .
C9 C 0.2147(2) -0.03642(19) 0.65490(9) 0.0278(4) Uani 1 1 d . . . . .
H9A H 0.266672 -0.096539 0.688274 0.042 Uiso 1 1 calc R U . . .
H9B H 0.191786 -0.091901 0.615797 0.042 Uiso 1 1 calc R U . . .
H9C H 0.117803 -0.000044 0.669311 0.042 Uiso 1 1 calc R U . . .

loop_
_atom_site_aniso_label
_atom_site_aniso_U_11
_atom_site_aniso_U_22
_atom_site_aniso_U_33
_atom_site_aniso_U_23
_atom_site_aniso_U_13
_atom_site_aniso_U_12
S1 0.01536(19) 0.0160(2) 0.0167(2) -0.00305(13) 0.00561(14) -0.00185(13)
Cl1 0.0271(2) 0.0374(3) 0.0312(3) 0.00262(18) -0.00529(18) -0.01717(18)
O2 0.0160(5) 0.0201(5) 0.0168(5) -0.0023(4) 0.0051(4) -0.0043(4)
O1 0.0302(7) 0.0246(6) 0.0244(6) -0.0104(5) 0.0113(5) -0.0094(5)
N1 0.0146(6) 0.0165(6) 0.0177(6) -0.0016(5) 0.0050(5) -0.0012(5)
C12 0.0144(7) 0.0137(7) 0.0163(7) -0.0015(5) 0.0027(5) 0.0019(5)
C5 0.0139(7) 0.0187(7) 0.0153(7) 0.0011(6) 0.0022(5) -0.0005(5)
C17 0.0188(7) 0.0160(7) 0.0169(7) 0.0007(5) 0.0038(6) -0.0003(5)
C11 0.0148(7) 0.0160(7) 0.0176(7) 0.0009(5) 0.0033(5) -0.0012(5)
C13 0.0200(7) 0.0174(7) 0.0166(7) 0.0001(6) 0.0043(6) -0.0005(6)
C14 0.0192(7) 0.0167(7) 0.0220(8) 0.0008(6) 0.0068(6) -0.0012(6)
C16 0.0204(7) 0.0194(8) 0.0173(7) 0.0012(6) -0.0002(6) -0.0004(6)
C4 0.0132(6) 0.0201(7) 0.0154(7) 0.0017(6) 0.0015(5) -0.0014(6)
C6 0.0165(7) 0.0237(8) 0.0228(8) 0.0039(6) 0.0049(6) 0.0041(6)
C2 0.0132(7) 0.0346(9) 0.0223(8) 0.0072(7) -0.0017(6) -0.0058(6)
C10 0.0188(7) 0.0183(7) 0.0138(7) 0.0000(6) 0.0021(5) -0.0025(6)
C3 0.0188(7) 0.0245(8) 0.0186(8) -0.0003(6) 0.0007(6) -0.0063(6)
C15 0.0151(7) 0.0164(7) 0.0242(8) -0.0021(6) 0.0010(6) -0.0016(6)
C1 0.0121(7) 0.0334(9) 0.0255(8) 0.0098(7) 0.0032(6) 0.0030(6)
C7 0.0187(7) 0.0199(8) 0.0276(8) 0.0060(6) 0.0074(6) 0.0044(6)
C8 0.0275(9) 0.0339(10) 0.0236(9) 0.0089(7) -0.0034(7) -0.0054(7)
C9 0.0342(9) 0.0174(8) 0.0336(10) 0.0046(7) 0.0127(8) 0.0012(7)

loop_
_atom_type_symbol
_atom_type_description
_atom_type_scat_dispersion_real
_atom_type_scat_dispersion_imag
_atom_type_scat_source
C C 0.0033 0.0016 'International Tables Vol C Tables 4.2.6.8 and 6.1.1.4'
H H 0.0000 0.0000 'International Tables Vol C Tables 4.2.6.8 and 6.1.1.4'
N N 0.0061 0.0033 'International Tables Vol C Tables 4.2.6.8 and 6.1.1.4'
O O 0.0106 0.0060 'International Tables Vol C Tables 4.2.6.8 and 6.1.1.4'
Cl Cl 0.1484 0.1585 'International Tables Vol C Tables 4.2.6.8 and 6.1.1.4'
S S 0.1246 0.1234 'International Tables Vol C Tables 4.2.6.8 and 6.1.1.4'

loop_
_geom_angle_atom_site_label_1
_geom_angle_atom_site_label_2
_geom_angle_atom_site_label_3
_geom_angle
_geom_angle_site_symmetry_1
_geom_angle_site_symmetry_3
_geom_angle_publ_flag
O1 S1 N1 120.77(7) . . ?
O1 S1 C4 105.67(7) . . ?
N1 S1 C4 110.21(7) . . ?
O1 S1 C7 106.64(8) . . ?
N1 S1 C7 105.51(8) . . ?
C4 S1 C7 107.36(7) . . ?
C5 O2 C11 116.78(12) . . ?
C10 N1 S1 114.60(10) . . ?
C17 C12 C13 119.17(14) . . ?
C17 C12 C11 122.32(13) . . ?
C13 C12 C11 118.51(14) . . ?
O2 C5 C6 117.76(14) . . ?
O2 C5 C4 122.70(13) . . ?
C6 C5 C4 119.46(14) . . ?
C12 C17 C16 120.44(14) . . ?
C12 C17 H17 119.8 . . ?
C16 C17 H17 119.8 . . ?
O2 C11 C12 106.42(12) . . ?
O2 C11 C10 111.43(12) . . ?
C12 C11 C10 113.19(12) . . ?
O2 C11 H11 108.6 . . ?
C12 C11 H11 108.6 . . ?
C10 C11 H11 108.6 . . ?
C14 C13 C12 121.03(15) . . ?
C14 C13 H13 119.5 . . ?
C12 C13 H13 119.5 . . ?
C15 C14 C13 118.60(14) . . ?
C15 C14 H14 120.7 . . ?
C13 C14 H14 120.7 . . ?
C15 C16 C17 119.07(15) . . ?
C15 C16 H16 120.5 . . ?
C17 C16 H16 120.5 . . ?
C3 C4 C5 120.26(14) . . ?
C3 C4 S1 118.09(12) . . ?
C5 C4 S1 121.62(11) . . ?
C1 C6 C5 120.09(16) . . ?
C1 C6 H6 120.0 . . ?
C5 C6 H6 120.0 . . ?
C1 C2 C3 120.13(15) . . ?
C1 C2 H2 119.9 . . ?
C3 C2 H2 119.9 . . ?
N1 C10 C11 110.11(12) . . ?
N1 C10 H10A 109.6 . . ?
C11 C10 H10A 109.6 . . ?
N1 C10 H10B 109.6 . . ?
C11 C10 H10B 109.6 . . ?
H10A C10 H10B 108.2 . . ?
C2 C3 C4 119.65(16) . . ?
C2 C3 H3 120.2 . . ?
C4 C3 H3 120.2 . . ?
C16 C15 C14 121.66(15) . . ?
C16 C15 Cl1 119.30(13) . . ?
C14 C15 Cl1 119.04(12) . . ?
C6 C1 C2 120.40(15) . . ?
C6 C1 H1 119.8 . . ?
C2 C1 H1 119.8 . . ?
C9 C7 C8 113.17(14) . . ?
C9 C7 S1 110.11(12) . . ?
C8 C7 S1 111.86(12) . . ?
C9 C7 H7 107.1 . . ?
C8 C7 H7 107.1 . . ?
S1 C7 H7 107.1 . . ?
C7 C8 H8A 109.5 . . ?
C7 C8 H8B 109.5 . . ?
H8A C8 H8B 109.5 . . ?
C7 C8 H8C 109.5 . . ?
H8A C8 H8C 109.5 . . ?
H8B C8 H8C 109.5 . . ?
C7 C9 H9A 109.5 . . ?
C7 C9 H9B 109.5 . . ?
H9A C9 H9B 109.5 . . ?
C7 C9 H9C 109.5 . . ?
H9A C9 H9C 109.5 . . ?
H9B C9 H9C 109.5 . . ?

loop_
_geom_bond_atom_site_label_1
_geom_bond_atom_site_label_2
_geom_bond_distance
_geom_bond_site_symmetry_2
_geom_bond_publ_flag
S1 O1 1.4577(12) . ?
S1 N1 1.5227(13) . ?
S1 C4 1.7862(15) . ?
S1 C7 1.7935(17) . ?
Cl1 C15 1.7396(16) . ?
O2 C5 1.3749(18) . ?
O2 C11 1.4455(18) . ?
N1 C10 1.470(2) . ?
C12 C17 1.392(2) . ?
C12 C13 1.395(2) . ?
C12 C11 1.513(2) . ?
C5 C6 1.390(2) . ?
C5 C4 1.404(2) . ?
C17 C16 1.393(2) . ?
C17 H17 0.9300 . ?
C11 C10 1.531(2) . ?
C11 H11 0.9800 . ?
C13 C14 1.387(2) . ?
C13 H13 0.9300 . ?
C14 C15 1.387(2) . ?
C14 H14 0.9300 . ?
C16 C15 1.384(2) . ?
C16 H16 0.9300 . ?
C4 C3 1.394(2) . ?
C6 C1 1.389(2) . ?
C6 H6 0.9300 . ?
C2 C1 1.390(3) . ?
C2 C3 1.390(2) . ?
C2 H2 0.9300 . ?
C10 H10A 0.9700 . ?
C10 H10B 0.9700 . ?
C3 H3 0.9300 . ?
C1 H1 0.9300 . ?
C7 C9 1.522(2) . ?
C7 C8 1.522(3) . ?
C7 H7 0.9800 . ?
C8 H8A 0.9600 . ?
C8 H8B 0.9600 . ?
C8 H8C 0.9600 . ?
C9 H9A 0.9600 . ?
C9 H9B 0.9600 . ?
C9 H9C 0.9600 . ?
